data_7717238
loop_
_publ_author_name
'Wu, Jingyun'
'Stevens, Michael A.'
'Gardiner, Michael G.'
'Colebatch, Annie L.'

_publ_section_title
;
 Ruthenium, copper and ruthenium-copper complexes of an unsymmetrical
 phosphino pyridyl 1,8-naphthyridine PNNN ligand.
;
_journal_issue 44
_journal_name_full 'Dalton transactions (Cambridge, England : 2003)'
_journal_page_first 18037
_journal_page_last 18046
_journal_paper_doi 10.1039/d4dt02755h
_journal_volume 53
_journal_year 2024
_chemical_formula_moiety 'C32 H41 Cl Cu N3 P Ru, F6 P'
_chemical_formula_sum 'C32 H41 Cl Cu F6 N3 P2 Ru'
_chemical_formula_weight 843.68
_space_group_crystal_system triclinic
_space_group_IT_number 2
_space_group_name_Hall '-P 1'
_space_group_name_H-M_alt 'P -1'
_atom_sites_solution_hydrogens geom
_atom_sites_solution_primary dual
_audit_creation_date 2024-09-19
_audit_creation_method
;
Olex2 1.5
(compiled 2023.08.24 svn.re1ec1418 for OlexSys, GUI svn.r6817)
;
_audit_update_record
;
2024-09-26 deposited with the CCDC.	2024-10-15 downloaded from the CCDC.
;
_cell_angle_alpha 100.97(3)
_cell_angle_beta 97.18(3)
_cell_angle_gamma 93.89(3)
_cell_formula_units_Z 2
_cell_length_a 8.3590(17)
_cell_length_b 10.554(2)
_cell_length_c 20.422(4)
_cell_measurement_reflns_used 842
_cell_measurement_temperature 100(2)
_cell_measurement_theta_max 24.77
_cell_measurement_theta_min 3.27
_cell_volume 1747.1(6)
_computing_molecular_graphics 'Olex2 1.5 (Dolomanov et al., 2009)'
_computing_publication_material 'Olex2 1.5 (Dolomanov et al., 2009)'
_computing_structure_refinement 'SHELXL 2018/3 (Sheldrick, 2015)'
_computing_structure_solution 'SHELXT  (Sheldrick, 2015)'
_diffrn_ambient_temperature 100(2)
_diffrn_measured_fraction_theta_full 0.980
_diffrn_measured_fraction_theta_max 0.787
_diffrn_measurement_device_type 'Bruker APEX-II CCD'
_diffrn_measurement_method '\w scans'
_diffrn_radiation_monochromator graphite
_diffrn_radiation_type MoK\a
_diffrn_radiation_wavelength 0.71073
_diffrn_reflns_av_R_equivalents 0.0607
_diffrn_reflns_av_unetI/netI 0.0301
_diffrn_reflns_Laue_measured_fraction_full 0.980
_diffrn_reflns_Laue_measured_fraction_max 0.787
_diffrn_reflns_limit_h_max 10
_diffrn_reflns_limit_h_min -10
_diffrn_reflns_limit_k_max 14
_diffrn_reflns_limit_k_min -14
_diffrn_reflns_limit_l_max 25
_diffrn_reflns_limit_l_min -25
_diffrn_reflns_number 43947
_diffrn_reflns_point_group_measured_fraction_full 0.980
_diffrn_reflns_point_group_measured_fraction_max 0.787
_diffrn_reflns_theta_full 25.242
_diffrn_reflns_theta_max 29.266
_diffrn_reflns_theta_min 1.026
_diffrn_standards_number 0
_exptl_absorpt_coefficient_mu 1.268
_exptl_absorpt_correction_type none
_exptl_crystal_colour blue
_exptl_crystal_colour_primary blue
_exptl_crystal_density_diffrn 1.604
_exptl_crystal_description block
_exptl_crystal_F_000 856
_exptl_crystal_size_max 0.096
_exptl_crystal_size_mid 0.075
_exptl_crystal_size_min 0.052
_refine_diff_density_max 0.987
_refine_diff_density_min -1.302
_refine_diff_density_rms 0.093
_refine_ls_extinction_method none
_refine_ls_goodness_of_fit_ref 1.106
_refine_ls_hydrogen_treatment constr
_refine_ls_matrix_type full
_refine_ls_number_parameters 424
_refine_ls_number_reflns 7496
_refine_ls_number_restraints 0
_refine_ls_restrained_S_all 1.106
_refine_ls_R_factor_all 0.0397
_refine_ls_R_factor_gt 0.0388
_refine_ls_shift/su_max 0.003
_refine_ls_shift/su_mean 0.000
_refine_ls_structure_factor_coef Fsqd
_refine_ls_weighting_details 'w=1/[\s^2^(Fo^2^)+(0.0594P)^2^+1.5203P] where P=(Fo^2^+2Fc^2^)/3'
_refine_ls_weighting_scheme calc
_refine_ls_wR_factor_gt 0.1067
_refine_ls_wR_factor_ref 0.1074
_reflns_Friedel_coverage 0.000
_reflns_number_gt 7257
_reflns_number_total 7496
_reflns_threshold_expression 'I > 2\s(I)'
_cod_data_source_file d4dt02755h2.cif
_cod_data_source_block JW130
_cod_depositor_comments 'Adding full bibliography for 7717232--7717238.cif.'
_cod_database_code 7717238
_shelx_shelxl_version_number 2018/3
_shelx_space_group_comment
;
The symmetry employed for this shelxl refinement is uniquely defined
by the following loop, which should always be used as a source of
symmetry information in preference to the above space-group names.
They are only intended as comments.
;
_olex2_refinement_description
;
1. Fixed Uiso
 At 1.2 times of:
  All C(H) groups
 At 1.5 times of:
  All C(H,H,H) groups
2.a Ternary CH refined with riding coordinates:
 C31(H31)
2.b Aromatic/amide H refined with riding coordinates:
 C29(H29), C27(H27), C26(H26), C28(H28), C23(H23), C20(H20), C10(H10),
 C22(H22), C21(H21), C4(H4), C6(H6), C7(H7), C3(H3)
2.c Idealised Me refined as rotating group:
 C32(H32a,H32b,H32c), C24(H24a,H24b,H24c), C33(H33a,H33b,H33c), C14(H14a,H14b,
 H14c), C18(H18a,H18b,H18c), C16(H16a,H16b,H16c), C13(H13a,H13b,H13c), C15(H15a,
 H15b,H15c), C17(H17a,H17b,H17c)
;
_olex2_submission_special_instructions 'No special instructions were received'

loop_
_space_group_symop_operation_xyz
'x, y, z'
'-x, -y, -z'

loop_
_atom_site_label
_atom_site_type_symbol
_atom_site_fract_x
_atom_site_fract_y
_atom_site_fract_z
_atom_site_U_iso_or_equiv
_atom_site_adp_type
_atom_site_occupancy
_atom_site_site_symmetry_order
_atom_site_calc_flag
_atom_site_refinement_flags_posn
_atom_site_refinement_flags_adp
_atom_site_refinement_flags_occupancy
_atom_site_disorder_assembly
_atom_site_disorder_group
Ru1 Ru 0.80017(2) 0.35117(2) 0.70440(2) 0.02819(8) Uani 1 1 d . . . . .
Cu1 Cu 0.82307(4) 0.53152(3) 0.83712(2) 0.03254(9) Uani 1 1 d . . . . .
Cl1 Cl 0.92460(8) 0.33826(6) 0.81741(3) 0.03409(14) Uani 1 1 d . . . . .
P1 P 0.74226(9) 0.70012(6) 0.90239(4) 0.03499(15) Uani 1 1 d . . . . .
P2 P 0.41248(11) 0.17805(7) 0.41539(4) 0.04292(18) Uani 1 1 d . . . . .
F6 F 0.4101(2) 0.24999(18) 0.49019(9) 0.0515(4) Uani 1 1 d . . . . .
F1 F 0.4797(3) 0.31230(17) 0.39825(10) 0.0529(5) Uani 1 1 d . . . . .
F4 F 0.3476(3) 0.04436(17) 0.43347(10) 0.0558(5) Uani 1 1 d . . . . .
N3 N 0.9746(3) 0.2410(2) 0.66383(11) 0.0335(4) Uani 1 1 d . . . . .
N2 N 0.9899(3) 0.4919(2) 0.70160(11) 0.0336(4) Uani 1 1 d . . . . .
F2 F 0.5960(3) 0.1499(3) 0.43714(18) 0.0920(10) Uani 1 1 d . . . . .
N1 N 0.9156(3) 0.6553(2) 0.78192(11) 0.0354(5) Uani 1 1 d . . . . .
F5 F 0.2328(3) 0.2094(2) 0.39619(16) 0.0899(9) Uani 1 1 d . . . . .
C29 C 0.5698(3) 0.4278(2) 0.72937(13) 0.0308(5) Uani 1 1 d . . . . .
H29 H 0.544350 0.485854 0.767415 0.037 Uiso 1 1 calc R U . . .
C27 C 0.6204(3) 0.4774(2) 0.67552(13) 0.0320(5) Uani 1 1 d . . . . .
H27 H 0.632358 0.568603 0.678537 0.038 Uiso 1 1 calc R U . . .
C25 C 0.6542(3) 0.3936(2) 0.61626(12) 0.0306(5) Uani 1 1 d . . . . .
C26 C 0.6360(3) 0.2586(2) 0.61510(12) 0.0307(5) Uani 1 1 d . . . . .
H26 H 0.657613 0.200199 0.576408 0.037 Uiso 1 1 calc R U . . .
C30 C 0.5557(3) 0.2911(2) 0.72820(13) 0.0314(5) Uani 1 1 d . . . . .
F3 F 0.4226(7) 0.1074(2) 0.34111(13) 0.1421(19) Uani 1 1 d . . . . .
C28 C 0.5867(3) 0.2076(2) 0.66976(13) 0.0308(5) Uani 1 1 d . . . . .
H28 H 0.574607 0.116491 0.666782 0.037 Uiso 1 1 calc R U . . .
C19 C 1.0870(3) 0.3082(3) 0.63745(14) 0.0385(6) Uani 1 1 d . . . . .
C2 C 0.9206(4) 0.7859(3) 0.81351(14) 0.0393(6) Uani 1 1 d . . . . .
C5 C 1.1016(3) 0.7123(3) 0.70712(15) 0.0414(6) Uani 1 1 d . . . . .
C23 C 0.9644(3) 0.1110(3) 0.65141(14) 0.0380(6) Uani 1 1 d . . . . .
H23 H 0.887791 0.064981 0.671031 0.046 Uiso 1 1 calc R U . . .
C20 C 1.1883(4) 0.2433(3) 0.59635(15) 0.0447(6) Uani 1 1 d . . . . .
H20 H 1.265986 0.290741 0.577911 0.054 Uiso 1 1 calc R U . . .
C8 C 1.0933(3) 0.4499(3) 0.65745(14) 0.0386(6) Uani 1 1 d . . . . .
C31 C 0.5078(3) 0.2445(3) 0.78926(13) 0.0343(5) Uani 1 1 d . . . . .
H31 H 0.557291 0.309929 0.830126 0.041 Uiso 1 1 calc R U . . .
C10 C 0.8459(4) 0.8213(3) 0.86875(15) 0.0420(6) Uani 1 1 d . . . . .
H10 H 0.848759 0.910237 0.889371 0.050 Uiso 1 1 calc R U . . .
C9 C 1.0006(3) 0.6207(3) 0.73144(13) 0.0348(5) Uani 1 1 d . . . . .
C22 C 1.0631(4) 0.0420(3) 0.61059(15) 0.0445(6) Uani 1 1 d . . . . .
H22 H 1.053582 -0.050030 0.602064 0.053 Uiso 1 1 calc R U . . .
C21 C 1.1756(4) 0.1094(3) 0.58243(15) 0.0481(7) Uani 1 1 d . . . . .
H21 H 1.243205 0.064031 0.553861 0.058 Uiso 1 1 calc R U . . .
C4 C 1.0990(4) 0.8465(3) 0.73687(16) 0.0456(7) Uani 1 1 d . . . . .
H4 H 1.160542 0.910778 0.721223 0.055 Uiso 1 1 calc R U . . .
C6 C 1.1959(4) 0.6672(3) 0.65876(17) 0.0465(7) Uani 1 1 d . . . . .
H6 H 1.260792 0.726963 0.641513 0.056 Uiso 1 1 calc R U . . .
C7 C 1.1972(4) 0.5351(3) 0.63493(16) 0.0458(7) Uani 1 1 d . . . . .
H7 H 1.267795 0.503677 0.603812 0.055 Uiso 1 1 calc R U . . .
C32 C 0.5650(4) 0.1134(3) 0.79736(16) 0.0436(6) Uani 1 1 d . . . . .
H32A H 0.509110 0.045656 0.760389 0.065 Uiso 1 1 calc R U . . .
H32B H 0.540578 0.094628 0.840436 0.065 Uiso 1 1 calc R U . . .
H32C H 0.682116 0.115631 0.796466 0.065 Uiso 1 1 calc R U . . .
C24 C 0.7162(3) 0.4461(3) 0.55997(14) 0.0365(5) Uani 1 1 d . . . . .
H24A H 0.785050 0.527016 0.578512 0.055 Uiso 1 1 calc R U . . .
H24B H 0.624502 0.462875 0.528912 0.055 Uiso 1 1 calc R U . . .
H24C H 0.779388 0.382644 0.535705 0.055 Uiso 1 1 calc R U . . .
C11 C 0.5239(4) 0.7353(3) 0.89280(16) 0.0441(6) Uani 1 1 d . . . . .
C12 C 0.8365(4) 0.7237(3) 0.99255(14) 0.0399(6) Uani 1 1 d . . . . .
C33 C 0.3230(3) 0.2422(3) 0.78553(15) 0.0424(6) Uani 1 1 d . . . . .
H33A H 0.290472 0.329262 0.784213 0.064 Uiso 1 1 calc R U . . .
H33B H 0.289411 0.214347 0.825261 0.064 Uiso 1 1 calc R U . . .
H33C H 0.271244 0.181560 0.744735 0.064 Uiso 1 1 calc R U . . .
C3 C 1.0110(4) 0.8821(3) 0.78634(16) 0.0450(7) Uani 1 1 d . . . . .
H3 H 1.007151 0.971639 0.804137 0.054 Uiso 1 1 calc R U . . .
C14 C 0.4875(5) 0.8561(3) 0.9414(2) 0.0599(9) Uani 1 1 d . . . . .
H14A H 0.497389 0.839407 0.987297 0.090 Uiso 1 1 calc R U . . .
H14B H 0.377109 0.876765 0.928058 0.090 Uiso 1 1 calc R U . . .
H14C H 0.564704 0.929350 0.940039 0.090 Uiso 1 1 calc R U . . .
C18 C 0.7472(4) 0.6297(3) 1.02718(15) 0.0458(7) Uani 1 1 d . . . . .
H18A H 0.639665 0.657470 1.033398 0.069 Uiso 1 1 calc R U . . .
H18B H 0.808965 0.628991 1.071170 0.069 Uiso 1 1 calc R U . . .
H18C H 0.735735 0.542277 0.999168 0.069 Uiso 1 1 calc R U . . .
C16 C 0.8467(5) 0.8626(3) 1.03441(16) 0.0532(8) Uani 1 1 d . . . . .
H16A H 0.894915 0.923486 1.010002 0.080 Uiso 1 1 calc R U . . .
H16B H 0.914069 0.867721 1.077875 0.080 Uiso 1 1 calc R U . . .
H16C H 0.737708 0.884942 1.041956 0.080 Uiso 1 1 calc R U . . .
C13 C 0.4835(4) 0.7575(3) 0.82050(18) 0.0525(8) Uani 1 1 d . . . . .
H13A H 0.542383 0.838504 0.816360 0.079 Uiso 1 1 calc R U . . .
H13B H 0.366789 0.763176 0.810369 0.079 Uiso 1 1 calc R U . . .
H13C H 0.515666 0.685105 0.788728 0.079 Uiso 1 1 calc R U . . .
C15 C 0.4163(4) 0.6177(3) 0.90118(18) 0.0498(7) Uani 1 1 d . . . . .
H15A H 0.443210 0.539549 0.871835 0.075 Uiso 1 1 calc R U . . .
H15B H 0.302323 0.630627 0.888892 0.075 Uiso 1 1 calc R U . . .
H15C H 0.434561 0.607583 0.948185 0.075 Uiso 1 1 calc R U . . .
C17 C 1.0108(4) 0.6869(3) 0.98913(16) 0.0498(7) Uani 1 1 d . . . . .
H17A H 1.008036 0.598143 0.963394 0.075 Uiso 1 1 calc R U . . .
H17B H 1.066650 0.692302 1.034866 0.075 Uiso 1 1 calc R U . . .
H17C H 1.068686 0.746736 0.966964 0.075 Uiso 1 1 calc R U . . .

loop_
_atom_site_aniso_label
_atom_site_aniso_U_11
_atom_site_aniso_U_22
_atom_site_aniso_U_33
_atom_site_aniso_U_23
_atom_site_aniso_U_13
_atom_site_aniso_U_12
Ru1 0.02752(12) 0.02983(12) 0.02780(12) 0.00846(8) 0.00214(8) 0.00240(8)
Cu1 0.03661(19) 0.02867(16) 0.03189(18) 0.00753(12) 0.00251(12) -0.00002(12)
Cl1 0.0355(3) 0.0371(3) 0.0307(3) 0.0104(2) 0.0016(2) 0.0063(2)
P1 0.0427(4) 0.0279(3) 0.0327(3) 0.0054(3) 0.0014(3) 0.0006(3)
P2 0.0657(5) 0.0337(3) 0.0335(4) 0.0111(3) 0.0131(3) 0.0103(3)
F6 0.0615(12) 0.0534(10) 0.0362(9) 0.0056(8) 0.0091(8) -0.0120(8)
F1 0.0750(13) 0.0392(9) 0.0574(11) 0.0238(8) 0.0298(9) 0.0185(8)
F4 0.0844(14) 0.0367(9) 0.0471(10) 0.0125(8) 0.0090(9) -0.0009(9)
N3 0.0309(11) 0.0406(11) 0.0301(11) 0.0093(9) 0.0025(8) 0.0075(8)
N2 0.0271(10) 0.0422(11) 0.0331(11) 0.0144(9) 0.0016(8) -0.0003(8)
F2 0.0719(16) 0.0825(16) 0.162(3) 0.0813(18) 0.0662(17) 0.0445(13)
N1 0.0388(12) 0.0339(11) 0.0331(11) 0.0110(9) 0.0008(9) -0.0037(9)
F5 0.0687(15) 0.0619(13) 0.126(2) 0.0342(14) -0.0486(15) -0.0119(11)
C29 0.0262(12) 0.0308(11) 0.0345(13) 0.0051(9) 0.0023(9) 0.0048(9)
C27 0.0301(12) 0.0295(11) 0.0362(13) 0.0091(10) -0.0005(9) 0.0034(9)
C25 0.0272(12) 0.0334(12) 0.0304(12) 0.0100(9) -0.0035(9) 0.0011(9)
C26 0.0297(12) 0.0320(12) 0.0293(12) 0.0060(9) -0.0009(9) 0.0034(9)
C30 0.0297(12) 0.0308(12) 0.0341(13) 0.0089(10) 0.0031(9) 0.0010(9)
F3 0.351(6) 0.0432(12) 0.0433(13) 0.0083(10) 0.068(2) 0.026(2)
C28 0.0307(12) 0.0285(11) 0.0327(12) 0.0065(9) 0.0028(9) 0.0010(9)
C19 0.0318(13) 0.0536(16) 0.0326(13) 0.0143(12) 0.0034(10) 0.0080(11)
C2 0.0452(15) 0.0330(13) 0.0374(14) 0.0111(11) -0.0042(11) -0.0056(10)
C5 0.0357(14) 0.0483(15) 0.0417(15) 0.0200(12) -0.0005(11) -0.0059(11)
C23 0.0361(14) 0.0454(14) 0.0335(13) 0.0100(11) 0.0028(10) 0.0096(11)
C20 0.0361(15) 0.0618(18) 0.0404(15) 0.0157(13) 0.0100(11) 0.0109(13)
C8 0.0314(13) 0.0509(15) 0.0354(14) 0.0151(12) 0.0023(10) 0.0031(11)
C31 0.0343(13) 0.0343(12) 0.0345(13) 0.0080(10) 0.0058(10) -0.0006(10)
C10 0.0563(17) 0.0300(12) 0.0376(15) 0.0077(11) 0.0005(12) -0.0035(11)
C9 0.0303(12) 0.0377(13) 0.0354(13) 0.0130(10) -0.0037(9) -0.0052(10)
C22 0.0453(16) 0.0467(15) 0.0412(15) 0.0061(12) 0.0027(12) 0.0159(12)
C21 0.0425(16) 0.0659(19) 0.0380(15) 0.0085(13) 0.0090(12) 0.0191(14)
C4 0.0453(16) 0.0427(15) 0.0490(17) 0.0213(13) -0.0025(12) -0.0116(12)
C6 0.0378(15) 0.0545(17) 0.0509(17) 0.0232(14) 0.0061(12) -0.0048(12)
C7 0.0359(15) 0.0626(18) 0.0442(16) 0.0217(14) 0.0093(11) 0.0033(13)
C32 0.0568(18) 0.0357(13) 0.0421(15) 0.0146(12) 0.0121(13) 0.0035(12)
C24 0.0399(14) 0.0371(13) 0.0338(13) 0.0126(10) 0.0021(10) 0.0031(10)
C11 0.0452(16) 0.0336(13) 0.0486(17) 0.0008(12) -0.0019(12) 0.0075(11)
C12 0.0470(16) 0.0368(13) 0.0330(14) 0.0043(11) 0.0014(11) -0.0024(11)
C33 0.0362(15) 0.0510(16) 0.0403(15) 0.0101(12) 0.0079(11) -0.0017(12)
C3 0.0539(17) 0.0362(14) 0.0433(16) 0.0153(12) -0.0038(12) -0.0096(12)
C14 0.063(2) 0.0441(17) 0.066(2) -0.0062(15) 0.0020(17) 0.0162(15)
C18 0.0536(18) 0.0457(15) 0.0386(15) 0.0111(12) 0.0056(12) 0.0017(13)
C16 0.074(2) 0.0442(16) 0.0346(15) -0.0012(13) 0.0010(14) -0.0053(15)
C13 0.059(2) 0.0386(15) 0.0552(19) 0.0069(13) -0.0102(15) 0.0113(13)
C15 0.0421(17) 0.0480(16) 0.0559(19) 0.0035(14) 0.0054(13) 0.0031(12)
C17 0.0477(17) 0.0602(19) 0.0386(16) 0.0107(14) -0.0034(12) -0.0013(14)

loop_
_atom_type_symbol
_atom_type_description
_atom_type_scat_dispersion_real
_atom_type_scat_dispersion_imag
_atom_type_scat_source
C C 0.0033 0.0016 'International Tables Vol C Tables 4.2.6.8 and 6.1.1.4'
H H 0.0000 0.0000 'International Tables Vol C Tables 4.2.6.8 and 6.1.1.4'
Cl Cl 0.1484 0.1585 'International Tables Vol C Tables 4.2.6.8 and 6.1.1.4'
Cu Cu 0.3201 1.2651 'International Tables Vol C Tables 4.2.6.8 and 6.1.1.4'
F F 0.0171 0.0103 'International Tables Vol C Tables 4.2.6.8 and 6.1.1.4'
N N 0.0061 0.0033 'International Tables Vol C Tables 4.2.6.8 and 6.1.1.4'
P P 0.1023 0.0942 'International Tables Vol C Tables 4.2.6.8 and 6.1.1.4'
Ru Ru -1.2594 0.8363 'International Tables Vol C Tables 4.2.6.8 and 6.1.1.4'

loop_
_geom_angle_atom_site_label_1
_geom_angle_atom_site_label_2
_geom_angle_atom_site_label_3
_geom_angle
_geom_angle_site_symmetry_1
_geom_angle_site_symmetry_3
_geom_angle_publ_flag
Cl1 Ru1 Cu1 47.75(2) . . ?
N3 Ru1 Cu1 129.34(7) . . ?
N3 Ru1 Cl1 89.61(7) . . ?
N3 Ru1 N2 76.73(9) . . ?
N3 Ru1 C29 164.78(9) . . ?
N3 Ru1 C27 140.07(9) . . ?
N3 Ru1 C25 103.69(9) . . ?
N3 Ru1 C26 86.60(9) . . ?
N3 Ru1 C30 130.72(9) . . ?
N3 Ru1 C28 98.72(9) . . ?
N2 Ru1 Cu1 76.48(7) . . ?
N2 Ru1 Cl1 88.65(7) . . ?
N2 Ru1 C29 115.63(9) . . ?
N2 Ru1 C27 90.94(9) . . ?
N2 Ru1 C25 92.88(9) . . ?
N2 Ru1 C26 122.03(9) . . ?
N2 Ru1 C30 152.54(9) . . ?
N2 Ru1 C28 159.92(9) . . ?
C29 Ru1 Cu1 64.64(7) . . ?
C29 Ru1 Cl1 99.17(7) . . ?
C29 Ru1 C30 37.56(9) . . ?
C27 Ru1 Cu1 82.22(7) . . ?
C27 Ru1 Cl1 128.46(7) . . ?
C27 Ru1 C29 37.23(10) . . ?
C27 Ru1 C25 38.27(10) . . ?
C27 Ru1 C30 68.21(10) . . ?
C27 Ru1 C28 80.03(9) . . ?
C25 Ru1 Cu1 119.83(7) . . ?
C25 Ru1 Cl1 166.61(7) . . ?
C25 Ru1 C29 68.21(10) . . ?
C25 Ru1 C30 81.75(10) . . ?
C25 Ru1 C28 68.94(10) . . ?
C26 Ru1 Cu1 143.90(7) . . ?
C26 Ru1 Cl1 147.05(7) . . ?
C26 Ru1 C29 79.26(10) . . ?
C26 Ru1 C27 67.90(10) . . ?
C26 Ru1 C25 38.07(9) . . ?
C26 Ru1 C30 67.77(10) . . ?
C26 Ru1 C28 37.90(9) . . ?
C30 Ru1 Cu1 82.90(7) . . ?
C30 Ru1 Cl1 90.78(7) . . ?
C28 Ru1 Cu1 119.42(7) . . ?
C28 Ru1 Cl1 111.03(7) . . ?
C28 Ru1 C29 66.57(9) . . ?
C28 Ru1 C30 36.83(9) . . ?
Cl1 Cu1 Ru1 53.56(3) . . ?
P1 Cu1 Ru1 150.57(3) . . ?
P1 Cu1 Cl1 153.81(3) . . ?
N1 Cu1 Ru1 80.22(7) . . ?
N1 Cu1 Cl1 111.63(7) . . ?
N1 Cu1 P1 88.84(7) . . ?
Cu1 Cl1 Ru1 78.69(4) . . ?
C10 P1 Cu1 96.33(11) . . ?
C10 P1 C11 105.08(15) . . ?
C10 P1 C12 105.51(14) . . ?
C11 P1 Cu1 120.81(10) . . ?
C12 P1 Cu1 113.01(10) . . ?
C12 P1 C11 113.00(14) . . ?
F6 P2 F1 89.24(11) . . ?
F6 P2 F4 90.21(11) . . ?
F6 P2 F2 88.34(15) . . ?
F6 P2 F5 89.87(15) . . ?
F1 P2 F2 89.00(12) . . ?
F4 P2 F1 179.12(13) . . ?
F4 P2 F2 90.29(12) . . ?
F5 P2 F1 90.37(13) . . ?
F5 P2 F4 90.33(13) . . ?
F5 P2 F2 178.10(18) . . ?
F3 P2 F6 177.7(2) . . ?
F3 P2 F1 89.75(13) . . ?
F3 P2 F4 90.77(13) . . ?
F3 P2 F2 89.5(2) . . ?
F3 P2 F5 92.2(2) . . ?
C19 N3 Ru1 114.69(18) . . ?
C23 N3 Ru1 124.33(19) . . ?
C23 N3 C19 119.7(2) . . ?
C8 N2 Ru1 113.81(18) . . ?
C8 N2 C9 119.6(2) . . ?
C9 N2 Ru1 125.75(18) . . ?
C2 N1 Cu1 112.64(18) . . ?
C9 N1 Cu1 124.98(18) . . ?
C9 N1 C2 120.2(2) . . ?
Ru1 C29 H29 132.2 . . ?
C27 C29 Ru1 69.71(14) . . ?
C27 C29 H29 119.3 . . ?
C27 C29 C30 121.4(2) . . ?
C30 C29 Ru1 71.93(14) . . ?
C30 C29 H29 119.3 . . ?
Ru1 C27 H27 128.8 . . ?
C29 C27 Ru1 73.06(14) . . ?
C29 C27 H27 119.4 . . ?
C29 C27 C25 121.3(2) . . ?
C25 C27 Ru1 71.11(14) . . ?
C25 C27 H27 119.4 . . ?
C27 C25 Ru1 70.62(14) . . ?
C27 C25 C24 121.5(2) . . ?
C26 C25 Ru1 70.23(14) . . ?
C26 C25 C27 116.7(2) . . ?
C26 C25 C24 121.6(2) . . ?
C24 C25 Ru1 126.46(18) . . ?
Ru1 C26 H26 129.1 . . ?
C25 C26 Ru1 71.70(14) . . ?
C25 C26 H26 118.8 . . ?
C25 C26 C28 122.3(2) . . ?
C28 C26 Ru1 72.90(14) . . ?
C28 C26 H26 118.8 . . ?
C29 C30 Ru1 70.51(14) . . ?
C29 C30 C31 118.7(2) . . ?
C28 C30 Ru1 70.57(15) . . ?
C28 C30 C29 117.7(2) . . ?
C28 C30 C31 123.6(2) . . ?
C31 C30 Ru1 130.29(18) . . ?
Ru1 C28 H28 131.2 . . ?
C26 C28 Ru1 69.20(14) . . ?
C26 C28 H28 119.8 . . ?
C30 C28 Ru1 72.60(14) . . ?
C30 C28 C26 120.5(2) . . ?
C30 C28 H28 119.8 . . ?
N3 C19 C20 120.6(3) . . ?
N3 C19 C8 115.0(2) . . ?
C20 C19 C8 124.3(3) . . ?
N1 C2 C3 118.1(3) . . ?
C10 C2 N1 120.8(2) . . ?
C10 C2 C3 121.0(3) . . ?
C4 C5 C9 116.7(3) . . ?
C6 C5 C9 119.1(3) . . ?
C6 C5 C4 124.2(3) . . ?
N3 C23 H23 119.2 . . ?
N3 C23 C22 121.6(3) . . ?
C22 C23 H23 119.2 . . ?
C19 C20 H20 120.2 . . ?
C21 C20 C19 119.6(3) . . ?
C21 C20 H20 120.2 . . ?
N2 C8 C19 114.2(2) . . ?
N2 C8 C7 122.1(3) . . ?
C7 C8 C19 123.7(3) . . ?
C30 C31 H31 107.7 . . ?
C30 C31 C32 114.3(2) . . ?
C30 C31 C33 108.0(2) . . ?
C32 C31 H31 107.7 . . ?
C32 C31 C33 111.1(2) . . ?
C33 C31 H31 107.7 . . ?
P1 C10 H10 120.1 . . ?
C2 C10 P1 119.8(2) . . ?
C2 C10 H10 120.1 . . ?
N2 C9 C5 119.1(3) . . ?
N1 C9 N2 118.0(2) . . ?
N1 C9 C5 122.9(3) . . ?
C23 C22 H22 120.5 . . ?
C21 C22 C23 119.1(3) . . ?
C21 C22 H22 120.5 . . ?
C20 C21 C22 119.3(3) . . ?
C20 C21 H21 120.3 . . ?
C22 C21 H21 120.3 . . ?
C5 C4 H4 119.7 . . ?
C3 C4 C5 120.6(3) . . ?
C3 C4 H4 119.7 . . ?
C5 C6 H6 119.7 . . ?
C5 C6 C7 120.6(3) . . ?
C7 C6 H6 119.7 . . ?
C8 C7 C6 118.7(3) . . ?
C8 C7 H7 120.7 . . ?
C6 C7 H7 120.7 . . ?
C31 C32 H32A 109.5 . . ?
C31 C32 H32B 109.5 . . ?
C31 C32 H32C 109.5 . . ?
H32A C32 H32B 109.5 . . ?
H32A C32 H32C 109.5 . . ?
H32B C32 H32C 109.5 . . ?
C25 C24 H24A 109.5 . . ?
C25 C24 H24B 109.5 . . ?
C25 C24 H24C 109.5 . . ?
H24A C24 H24B 109.5 . . ?
H24A C24 H24C 109.5 . . ?
H24B C24 H24C 109.5 . . ?
C14 C11 P1 114.5(2) . . ?
C14 C11 C13 108.0(3) . . ?
C13 C11 P1 106.0(2) . . ?
C15 C11 P1 109.8(2) . . ?
C15 C11 C14 109.3(3) . . ?
C15 C11 C13 109.1(3) . . ?
C18 C12 P1 109.3(2) . . ?
C18 C12 C16 109.8(3) . . ?
C18 C12 C17 109.1(3) . . ?
C16 C12 P1 116.0(2) . . ?
C17 C12 P1 104.7(2) . . ?
C17 C12 C16 107.7(3) . . ?
C31 C33 H33A 109.5 . . ?
C31 C33 H33B 109.5 . . ?
C31 C33 H33C 109.5 . . ?
H33A C33 H33B 109.5 . . ?
H33A C33 H33C 109.5 . . ?
H33B C33 H33C 109.5 . . ?
C2 C3 H3 119.4 . . ?
C4 C3 C2 121.1(3) . . ?
C4 C3 H3 119.4 . . ?
C11 C14 H14A 109.5 . . ?
C11 C14 H14B 109.5 . . ?
C11 C14 H14C 109.5 . . ?
H14A C14 H14B 109.5 . . ?
H14A C14 H14C 109.5 . . ?
H14B C14 H14C 109.5 . . ?
C12 C18 H18A 109.5 . . ?
C12 C18 H18B 109.5 . . ?
C12 C18 H18C 109.5 . . ?
H18A C18 H18B 109.5 . . ?
H18A C18 H18C 109.5 . . ?
H18B C18 H18C 109.5 . . ?
C12 C16 H16A 109.5 . . ?
C12 C16 H16B 109.5 . . ?
C12 C16 H16C 109.5 . . ?
H16A C16 H16B 109.5 . . ?
H16A C16 H16C 109.5 . . ?
H16B C16 H16C 109.5 . . ?
C11 C13 H13A 109.5 . . ?
C11 C13 H13B 109.5 . . ?
C11 C13 H13C 109.5 . . ?
H13A C13 H13B 109.5 . . ?
H13A C13 H13C 109.5 . . ?
H13B C13 H13C 109.5 . . ?
C11 C15 H15A 109.5 . . ?
C11 C15 H15B 109.5 . . ?
C11 C15 H15C 109.5 . . ?
H15A C15 H15B 109.5 . . ?
H15A C15 H15C 109.5 . . ?
H15B C15 H15C 109.5 . . ?
C12 C17 H17A 109.5 . . ?
C12 C17 H17B 109.5 . . ?
C12 C17 H17C 109.5 . . ?
H17A C17 H17B 109.5 . . ?
H17A C17 H17C 109.5 . . ?
H17B C17 H17C 109.5 . . ?

loop_
_geom_bond_atom_site_label_1
_geom_bond_atom_site_label_2
_geom_bond_distance
_geom_bond_site_symmetry_2
_geom_bond_publ_flag
Ru1 Cu1 2.9770(11) . ?
Ru1 Cl1 2.4423(9) . ?
Ru1 N3 2.081(2) . ?
Ru1 N2 2.112(2) . ?
Ru1 C29 2.219(3) . ?
Ru1 C27 2.175(2) . ?
Ru1 C25 2.182(2) . ?
Ru1 C26 2.163(3) . ?
Ru1 C30 2.237(3) . ?
Ru1 C28 2.211(3) . ?
Cu1 Cl1 2.2472(9) . ?
Cu1 P1 2.2102(10) . ?
Cu1 N1 2.053(2) . ?
P1 C10 1.786(3) . ?
P1 C11 1.881(3) . ?
P1 C12 1.873(3) . ?
P2 F6 1.5743(19) . ?
P2 F1 1.6047(19) . ?
P2 F4 1.6017(19) . ?
P2 F2 1.606(3) . ?
P2 F5 1.578(3) . ?
P2 F3 1.573(2) . ?
N3 C19 1.362(4) . ?
N3 C23 1.342(4) . ?
N2 C8 1.360(4) . ?
N2 C9 1.372(4) . ?
N1 C2 1.402(4) . ?
N1 C9 1.333(4) . ?
C29 H29 0.9500 . ?
C29 C27 1.403(4) . ?
C29 C30 1.435(3) . ?
C27 H27 0.9500 . ?
C27 C25 1.428(4) . ?
C25 C26 1.417(3) . ?
C25 C24 1.500(4) . ?
C26 H26 0.9500 . ?
C26 C28 1.421(4) . ?
C30 C28 1.405(4) . ?
C30 C31 1.513(4) . ?
C28 H28 0.9500 . ?
C19 C20 1.389(4) . ?
C19 C8 1.469(4) . ?
C2 C10 1.360(4) . ?
C2 C3 1.458(4) . ?
C5 C9 1.439(4) . ?
C5 C4 1.435(5) . ?
C5 C6 1.375(5) . ?
C23 H23 0.9500 . ?
C23 C22 1.388(4) . ?
C20 H20 0.9500 . ?
C20 C21 1.381(5) . ?
C8 C7 1.388(4) . ?
C31 H31 1.0000 . ?
C31 C32 1.526(4) . ?
C31 C33 1.535(4) . ?
C10 H10 0.9500 . ?
C22 H22 0.9500 . ?
C22 C21 1.386(5) . ?
C21 H21 0.9500 . ?
C4 H4 0.9500 . ?
C4 C3 1.335(5) . ?
C6 H6 0.9500 . ?
C6 C7 1.387(5) . ?
C7 H7 0.9500 . ?
C32 H32A 0.9800 . ?
C32 H32B 0.9800 . ?
C32 H32C 0.9800 . ?
C24 H24A 0.9800 . ?
C24 H24B 0.9800 . ?
C24 H24C 0.9800 . ?
C11 C14 1.533(4) . ?
C11 C13 1.539(5) . ?
C11 C15 1.532(4) . ?
C12 C18 1.530(4) . ?
C12 C16 1.541(4) . ?
C12 C17 1.539(5) . ?
C33 H33A 0.9800 . ?
C33 H33B 0.9800 . ?
C33 H33C 0.9800 . ?
C3 H3 0.9500 . ?
C14 H14A 0.9800 . ?
C14 H14B 0.9800 . ?
C14 H14C 0.9800 . ?
C18 H18A 0.9800 . ?
C18 H18B 0.9800 . ?
C18 H18C 0.9800 . ?
C16 H16A 0.9800 . ?
C16 H16B 0.9800 . ?
C16 H16C 0.9800 . ?
C13 H13A 0.9800 . ?
C13 H13B 0.9800 . ?
C13 H13C 0.9800 . ?
C15 H15A 0.9800 . ?
C15 H15B 0.9800 . ?
C15 H15C 0.9800 . ?
C17 H17A 0.9800 . ?
C17 H17B 0.9800 . ?
C17 H17C 0.9800 . ?

loop_
_geom_torsion_atom_site_label_1
_geom_torsion_atom_site_label_2
_geom_torsion_atom_site_label_3
_geom_torsion_atom_site_label_4
_geom_torsion
_geom_torsion_site_symmetry_1
_geom_torsion_site_symmetry_2
_geom_torsion_site_symmetry_3
_geom_torsion_site_symmetry_4
_geom_torsion_publ_flag
Ru1 N3 C19 C20 -166.1(2) . . . . ?
Ru1 N3 C19 C8 15.5(3) . . . . ?
Ru1 N3 C23 C22 164.8(2) . . . . ?
Ru1 N2 C8 C19 -19.0(3) . . . . ?
Ru1 N2 C8 C7 162.3(2) . . . . ?
Ru1 N2 C9 N1 21.2(3) . . . . ?
Ru1 N2 C9 C5 -158.57(19) . . . . ?
Ru1 C29 C27 C25 54.5(2) . . . . ?
Ru1 C29 C30 C28 -54.2(2) . . . . ?
Ru1 C29 C30 C31 126.0(2) . . . . ?
Ru1 C27 C25 C26 54.64(19) . . . . ?
Ru1 C27 C25 C24 -121.5(2) . . . . ?
Ru1 C25 C26 C28 54.8(2) . . . . ?
Ru1 C26 C28 C30 53.5(2) . . . . ?
Ru1 C30 C28 C26 -52.0(2) . . . . ?
Ru1 C30 C31 C32 -66.7(3) . . . . ?
Ru1 C30 C31 C33 169.04(19) . . . . ?
Cu1 P1 C10 C2 7.5(3) . . . . ?
Cu1 P1 C11 C14 -179.6(2) . . . . ?
Cu1 P1 C11 C13 -60.6(2) . . . . ?
Cu1 P1 C11 C15 57.1(2) . . . . ?
Cu1 P1 C12 C18 -79.9(2) . . . . ?
Cu1 P1 C12 C16 155.3(2) . . . . ?
Cu1 P1 C12 C17 36.8(2) . . . . ?
Cu1 N1 C2 C10 -10.1(3) . . . . ?
Cu1 N1 C2 C3 168.6(2) . . . . ?
Cu1 N1 C9 N2 18.7(3) . . . . ?
Cu1 N1 C9 C5 -161.5(2) . . . . ?
N3 C19 C20 C21 -0.4(4) . . . . ?
N3 C19 C8 N2 2.6(3) . . . . ?
N3 C19 C8 C7 -178.7(3) . . . . ?
N3 C23 C22 C21 0.5(4) . . . . ?
N2 C8 C7 C6 0.5(4) . . . . ?
N1 C2 C10 P1 0.9(4) . . . . ?
N1 C2 C3 C4 -6.1(4) . . . . ?
C29 C27 C25 Ru1 -55.4(2) . . . . ?
C29 C27 C25 C26 -0.8(3) . . . . ?
C29 C27 C25 C24 -176.9(2) . . . . ?
C29 C30 C28 Ru1 54.2(2) . . . . ?
C29 C30 C28 C26 2.2(4) . . . . ?
C29 C30 C31 C32 -154.7(2) . . . . ?
C29 C30 C31 C33 81.1(3) . . . . ?
C27 C29 C30 Ru1 51.2(2) . . . . ?
C27 C29 C30 C28 -3.0(4) . . . . ?
C27 C29 C30 C31 177.2(2) . . . . ?
C27 C25 C26 Ru1 -54.83(19) . . . . ?
C27 C25 C26 C28 0.0(4) . . . . ?
C25 C26 C28 Ru1 -54.3(2) . . . . ?
C25 C26 C28 C30 -0.8(4) . . . . ?
C30 C29 C27 Ru1 -52.2(2) . . . . ?
C30 C29 C27 C25 2.3(4) . . . . ?
C28 C30 C31 C32 25.6(4) . . . . ?
C28 C30 C31 C33 -98.7(3) . . . . ?
C19 N3 C23 C22 -1.8(4) . . . . ?
C19 C20 C21 C22 -0.9(5) . . . . ?
C19 C8 C7 C6 -178.1(3) . . . . ?
C2 N1 C9 N2 -179.1(2) . . . . ?
C2 N1 C9 C5 0.7(4) . . . . ?
C5 C4 C3 C2 2.6(5) . . . . ?
C5 C6 C7 C8 4.3(5) . . . . ?
C23 N3 C19 C20 1.7(4) . . . . ?
C23 N3 C19 C8 -176.7(2) . . . . ?
C23 C22 C21 C20 0.9(5) . . . . ?
C20 C19 C8 N2 -175.8(3) . . . . ?
C20 C19 C8 C7 2.9(4) . . . . ?
C8 N2 C9 N1 -169.7(2) . . . . ?
C8 N2 C9 C5 10.5(4) . . . . ?
C8 C19 C20 C21 177.9(3) . . . . ?
C31 C30 C28 Ru1 -126.1(2) . . . . ?
C31 C30 C28 C26 -178.0(2) . . . . ?
C10 P1 C11 C14 -72.5(3) . . . . ?
C10 P1 C11 C13 46.5(2) . . . . ?
C10 P1 C11 C15 164.2(2) . . . . ?
C10 P1 C12 C18 176.1(2) . . . . ?
C10 P1 C12 C16 51.3(3) . . . . ?
C10 P1 C12 C17 -67.2(2) . . . . ?
C10 C2 C3 C4 172.5(3) . . . . ?
C9 N2 C8 C19 170.7(2) . . . . ?
C9 N2 C8 C7 -8.0(4) . . . . ?
C9 N1 C2 C10 -174.3(3) . . . . ?
C9 N1 C2 C3 4.4(4) . . . . ?
C9 C5 C4 C3 2.4(4) . . . . ?
C9 C5 C6 C7 -1.7(4) . . . . ?
C4 C5 C9 N2 175.6(2) . . . . ?
C4 C5 C9 N1 -4.2(4) . . . . ?
C4 C5 C6 C7 176.8(3) . . . . ?
C6 C5 C9 N2 -5.7(4) . . . . ?
C6 C5 C9 N1 174.5(3) . . . . ?
C6 C5 C4 C3 -176.2(3) . . . . ?
C24 C25 C26 Ru1 121.3(2) . . . . ?
C24 C25 C26 C28 176.2(2) . . . . ?
C11 P1 C10 C2 -116.8(3) . . . . ?
C11 P1 C12 C18 61.8(2) . . . . ?
C11 P1 C12 C16 -63.0(3) . . . . ?
C11 P1 C12 C17 178.54(19) . . . . ?
C12 P1 C10 C2 123.6(3) . . . . ?
C12 P1 C11 C14 42.0(3) . . . . ?
C12 P1 C11 C13 161.03(19) . . . . ?
C12 P1 C11 C15 -81.3(2) . . . . ?
C3 C2 C10 P1 -177.8(2) . . . . ?
